data_4135015
loop_
_publ_author_name
'Qiu, Hui'
'Shuai, Bin'
'Wang, Yun-Zhao'
'Liu, Dong'
'Chen, Yue-Gang'
'Gao, Pei-Sen'
'Ma, Hong-Xing'
'Chen, Song'
'Mei, Tian-Sheng'

_publ_section_title
;
 Enantioselective Ni-Catalyzed Electrochemical Synthesis of Biaryl
 Atropisomers.
;
_journal_issue 22
_journal_name_full 'Journal of the American Chemical Society'
_journal_page_first 9872
_journal_page_last 9878
_journal_paper_doi 10.1021/jacs.9b13117
_journal_volume 142
_journal_year 2020
_chemical_absolute_configuration ad
_chemical_formula_sum 'C21 H22 N2 O'
_chemical_formula_weight 318.40
_space_group_crystal_system orthorhombic
_space_group_IT_number 19
_space_group_name_Hall 'P 2ac 2ab'
_space_group_name_H-M_alt 'P 21 21 21'
_atom_sites_solution_hydrogens geom
_audit_creation_method SHELXL-2013
_cell_angle_alpha 90
_cell_angle_beta 90
_cell_angle_gamma 90
_cell_formula_units_Z 4
_cell_length_a 6.72250(10)
_cell_length_b 8.4948(2)
_cell_length_c 29.8034(5)
_cell_measurement_reflns_used 6565
_cell_measurement_temperature 293(2)
_cell_measurement_theta_max 139.999
_cell_measurement_theta_min 8.901
_cell_volume 1701.96(6)
_computing_cell_refinement 'Bruker SAINT'
_computing_data_collection 'Bruker APEX2'
_computing_data_reduction 'Bruker SAINT'
_computing_molecular_graphics 'Bruker SHELXTL'
_computing_publication_material 'Bruker SHELXTL'
_computing_structure_refinement 'SHELXL-2013 (Sheldrick, 2013)'
_computing_structure_solution 'SHELXS-97 (Sheldrick 2008)'
_diffrn_ambient_temperature 293(2)
_diffrn_measured_fraction_theta_full 0.966
_diffrn_measured_fraction_theta_max 0.969
_diffrn_measurement_device_type 'Bruker APEX-II CCD'
_diffrn_measurement_method '\f and \w scans'
_diffrn_radiation_type CuK\a
_diffrn_radiation_wavelength 1.54178
_diffrn_reflns_av_R_equivalents 0.0539
_diffrn_reflns_av_unetI/netI 0.0513
_diffrn_reflns_Laue_measured_fraction_full 0.966
_diffrn_reflns_Laue_measured_fraction_max 0.969
_diffrn_reflns_limit_h_max 8
_diffrn_reflns_limit_h_min -7
_diffrn_reflns_limit_k_max 9
_diffrn_reflns_limit_k_min -8
_diffrn_reflns_limit_l_max 35
_diffrn_reflns_limit_l_min -35
_diffrn_reflns_number 10185
_diffrn_reflns_point_group_measured_fraction_full 0.965
_diffrn_reflns_point_group_measured_fraction_max 0.968
_diffrn_reflns_theta_full 67.679
_diffrn_reflns_theta_max 67.483
_diffrn_reflns_theta_min 5.415
_exptl_absorpt_coefficient_mu 0.600
_exptl_absorpt_correction_T_max 0.7456
_exptl_absorpt_correction_T_min 0.5487
_exptl_absorpt_correction_type multi-scan
_exptl_absorpt_process_details sadabs
_exptl_crystal_colour colorless
_exptl_crystal_density_diffrn 1.243
_exptl_crystal_description prismatic
_exptl_crystal_F_000 680
_exptl_crystal_size_max 0.180
_exptl_crystal_size_mid 0.150
_exptl_crystal_size_min 0.100
_refine_diff_density_max 0.251
_refine_diff_density_min -0.222
_refine_diff_density_rms 0.056
_refine_ls_abs_structure_details
; 
 Flack x determined using 1102 quotients [(I+)-(I-)]/[(I+)+(I-)] 
 (Parsons and Flack (2004), Acta Cryst. A60, s61). 
;
_refine_ls_abs_structure_Flack 0.02(17)
_refine_ls_extinction_coef 0.016(5)
_refine_ls_extinction_expression Fc^*^=kFc[1+0.001xFc^2^\l^3^/sin(2\q)]^-1/4^
_refine_ls_extinction_method SHELXL
_refine_ls_goodness_of_fit_ref 1.047
_refine_ls_hydrogen_treatment constr
_refine_ls_matrix_type full
_refine_ls_number_parameters 218
_refine_ls_number_reflns 2954
_refine_ls_number_restraints 0
_refine_ls_restrained_S_all 1.047
_refine_ls_R_factor_all 0.0620
_refine_ls_R_factor_gt 0.0597
_refine_ls_shift/su_max 0.000
_refine_ls_shift/su_mean 0.000
_refine_ls_structure_factor_coef Fsqd
_refine_ls_weighting_details 'w=1/[\s^2^(Fo^2^)+(0.1247P)^2^+0.0905P] where P=(Fo^2^+2Fc^2^)/3'
_refine_ls_weighting_scheme calc
_refine_ls_wR_factor_gt 0.1563
_refine_ls_wR_factor_ref 0.1608
_reflns_Friedel_coverage 0.693
_reflns_Friedel_fraction_full 0.963
_reflns_Friedel_fraction_max 0.966
_reflns_number_gt 2796
_reflns_number_total 2954
_reflns_threshold_expression 'I > 2\s(I)'
_cod_data_source_file ja9b13117_si_005.cif
_cod_data_source_block cu_d8v19859_0m
_cod_depositor_comments
;Adding full bibliography for 4135012--4135016.cif.

 Adding full bibliography for 4135012--4135016.cif.
;
_cod_database_code 4135015
_shelx_space_group_comment
; 
The symmetry employed for this shelxl refinement is uniquely defined 
by the following loop, which should always be used as a source of 
symmetry information in preference to the above space-group names. 
They are only intended as comments. 
;
_shelx_estimated_absorpt_t_min 0.900
_shelx_estimated_absorpt_t_max 0.942
_shelxl_version_number 2013-4

loop_
_space_group_symop_operation_xyz
'x, y, z'
'-x+1/2, -y, z+1/2'
'-x, y+1/2, -z+1/2'
'x+1/2, -y+1/2, -z'

loop_
_atom_site_label
_atom_site_type_symbol
_atom_site_fract_x
_atom_site_fract_y
_atom_site_fract_z
_atom_site_U_iso_or_equiv
_atom_site_adp_type
_atom_site_occupancy
_atom_site_site_symmetry_order
_atom_site_calc_flag
_atom_site_refinement_flags_posn
_atom_site_refinement_flags_adp
_atom_site_refinement_flags_occupancy
_atom_site_disorder_assembly
_atom_site_disorder_group
O1 O 0.5170(3) 0.1563(2) 0.27995(6) 0.0323(5) Uani 1 1 d . . . . .
N1 N 0.2343(4) 0.0803(3) 0.24468(8) 0.0337(6) Uani 1 1 d . . . . .
N2 N 0.2987(4) 0.2919(3) 0.34806(7) 0.0288(6) Uani 1 1 d . . . . .
C1 C 0.5894(5) 0.0715(3) 0.24041(9) 0.0329(7) Uani 1 1 d . . . . .
H1 H 0.6519 -0.0286 0.2487 0.039 Uiso 1 1 calc R U . . .
C2 C 0.7283(4) 0.1723(4) 0.21222(11) 0.0412(7) Uani 1 1 d . . . . .
H2A H 0.7837 0.2577 0.2299 0.049 Uiso 1 1 calc R U . . .
H2B H 0.8362 0.1098 0.2000 0.049 Uiso 1 1 calc R U . . .
C3 C 0.5973(5) 0.2346(4) 0.17536(9) 0.0378(7) Uani 1 1 d . . . . .
C4 C 0.6404(8) 0.3476(4) 0.14327(11) 0.0587(12) Uani 1 1 d . . . . .
H4 H 0.7654 0.3942 0.1421 0.070 Uiso 1 1 calc R U . . .
C5 C 0.4930(10) 0.3900(5) 0.11280(13) 0.0756(16) Uani 1 1 d . . . . .
H5 H 0.5196 0.4661 0.0912 0.091 Uiso 1 1 calc R U . . .
C6 C 0.3060(9) 0.3194(6) 0.11432(12) 0.0701(14) Uani 1 1 d . . . . .
H6 H 0.2088 0.3493 0.0938 0.084 Uiso 1 1 calc R U . . .
C7 C 0.2636(6) 0.2062(5) 0.14577(10) 0.0500(9) Uani 1 1 d . . . . .
H7 H 0.1389 0.1589 0.1468 0.060 Uiso 1 1 calc R U . . .
C8 C 0.4107(5) 0.1640(3) 0.17592(9) 0.0335(7) Uani 1 1 d . . . . .
C9 C 0.3970(4) 0.0450(3) 0.21327(9) 0.0301(6) Uani 1 1 d . . . . .
H9 H 0.3884 -0.0628 0.2017 0.036 Uiso 1 1 calc R U . . .
C10 C 0.3161(4) 0.1441(3) 0.27877(8) 0.0269(6) Uani 1 1 d . . . . .
C11 C 0.2030(4) 0.2061(3) 0.31729(8) 0.0280(6) Uani 1 1 d . . . . .
C12 C -0.0001(5) 0.1723(4) 0.31931(10) 0.0402(7) Uani 1 1 d . . . . .
H12 H -0.0609 0.1115 0.2973 0.048 Uiso 1 1 calc R U . . .
C13 C -0.1080(5) 0.2314(5) 0.35473(10) 0.0476(9) Uani 1 1 d . . . . .
H13 H -0.2439 0.2124 0.3570 0.057 Uiso 1 1 calc R U . . .
C14 C -0.0106(5) 0.3195(4) 0.38686(10) 0.0430(8) Uani 1 1 d . . . . .
H14 H -0.0810 0.3600 0.4111 0.052 Uiso 1 1 calc R U . . .
C15 C 0.1924(4) 0.3480(3) 0.38308(8) 0.0291(6) Uani 1 1 d . . . . .
C16 C 0.3097(5) 0.4420(3) 0.41726(8) 0.0314(7) Uani 1 1 d . . . . .
H16 H 0.3826 0.5234 0.4008 0.038 Uiso 1 1 calc R U . . .
C17 C 0.1824(5) 0.5260(4) 0.45242(11) 0.0462(8) Uani 1 1 d . . . . .
H17A H 0.0914 0.5974 0.4375 0.055 Uiso 1 1 calc R U . . .
H17B H 0.1040 0.4488 0.4686 0.055 Uiso 1 1 calc R U . . .
C18 C 0.3102(6) 0.6184(5) 0.48563(12) 0.0524(9) Uani 1 1 d . . . . .
H18A H 0.3791 0.7021 0.4699 0.063 Uiso 1 1 calc R U . . .
H18B H 0.2252 0.6662 0.5081 0.063 Uiso 1 1 calc R U . . .
C19 C 0.4612(6) 0.5131(4) 0.50849(11) 0.0504(9) Uani 1 1 d . . . . .
H19A H 0.3929 0.4348 0.5265 0.061 Uiso 1 1 calc R U . . .
H19B H 0.5443 0.5755 0.5283 0.061 Uiso 1 1 calc R U . . .
C20 C 0.5899(6) 0.4317(5) 0.47362(11) 0.0521(9) Uani 1 1 d . . . . .
H20A H 0.6823 0.3614 0.4885 0.063 Uiso 1 1 calc R U . . .
H20B H 0.6668 0.5100 0.4575 0.063 Uiso 1 1 calc R U . . .
C21 C 0.4640(5) 0.3381(4) 0.44045(10) 0.0399(8) Uani 1 1 d . . . . .
H21A H 0.3968 0.2536 0.4562 0.048 Uiso 1 1 calc R U . . .
H21B H 0.5501 0.2912 0.4180 0.048 Uiso 1 1 calc R U . . .

loop_
_atom_site_aniso_label
_atom_site_aniso_U_11
_atom_site_aniso_U_22
_atom_site_aniso_U_33
_atom_site_aniso_U_23
_atom_site_aniso_U_13
_atom_site_aniso_U_12
O1 0.0295(10) 0.0396(11) 0.0278(10) -0.0109(8) -0.0003(8) 0.0003(8)
N1 0.0317(12) 0.0433(14) 0.0260(11) -0.0061(10) -0.0008(10) -0.0025(10)
N2 0.0339(12) 0.0298(12) 0.0227(11) 0.0013(9) 0.0048(9) 0.0002(9)
C1 0.0375(15) 0.0325(14) 0.0287(13) -0.0070(11) -0.0023(12) 0.0080(12)
C2 0.0330(14) 0.0508(18) 0.0399(15) -0.0117(14) 0.0057(13) -0.0023(13)
C3 0.0555(18) 0.0315(15) 0.0263(14) -0.0105(11) 0.0084(13) -0.0057(14)
C4 0.099(3) 0.0382(18) 0.0393(17) -0.0102(14) 0.0176(19) -0.020(2)
C5 0.151(5) 0.039(2) 0.0367(18) 0.0084(14) 0.009(3) 0.004(3)
C6 0.108(4) 0.067(3) 0.0361(18) 0.0048(17) -0.012(2) 0.024(3)
C7 0.059(2) 0.061(2) 0.0296(14) -0.0061(14) -0.0071(15) 0.0100(18)
C8 0.0447(15) 0.0324(14) 0.0235(13) -0.0070(10) 0.0018(11) 0.0029(13)
C9 0.0368(14) 0.0283(13) 0.0251(12) -0.0059(10) -0.0005(12) -0.0003(11)
C10 0.0310(13) 0.0260(13) 0.0236(12) 0.0014(10) -0.0001(10) 0.0003(10)
C11 0.0318(13) 0.0309(14) 0.0212(11) 0.0030(10) -0.0002(10) 0.0002(10)
C12 0.0345(15) 0.054(2) 0.0316(14) -0.0015(12) -0.0026(13) -0.0046(14)
C13 0.0292(15) 0.075(2) 0.0380(16) -0.0036(15) 0.0045(13) -0.0037(16)
C14 0.0353(15) 0.060(2) 0.0335(14) -0.0039(13) 0.0098(13) 0.0027(15)
C15 0.0339(14) 0.0312(13) 0.0222(12) 0.0006(10) 0.0054(10) 0.0010(11)
C16 0.0383(15) 0.0329(15) 0.0232(12) -0.0012(10) 0.0057(11) -0.0010(12)
C17 0.0454(18) 0.054(2) 0.0396(16) -0.0155(15) 0.0039(15) 0.0126(15)
C18 0.061(2) 0.057(2) 0.0387(16) -0.0198(15) 0.0041(17) 0.0146(18)
C19 0.062(2) 0.063(2) 0.0263(14) -0.0099(14) 0.0025(15) -0.0004(18)
C20 0.0461(18) 0.069(2) 0.0418(18) -0.0150(16) -0.0051(16) 0.0144(18)
C21 0.0414(16) 0.0454(17) 0.0329(15) -0.0071(13) 0.0022(12) 0.0111(13)

loop_
_atom_type_symbol
_atom_type_description
_atom_type_scat_dispersion_real
_atom_type_scat_dispersion_imag
_atom_type_scat_source
C C 0.0181 0.0091 'International Tables Vol C Tables 4.2.6.8 and 6.1.1.4'
H H 0.0000 0.0000 'International Tables Vol C Tables 4.2.6.8 and 6.1.1.4'
N N 0.0311 0.0180 'International Tables Vol C Tables 4.2.6.8 and 6.1.1.4'
O O 0.0492 0.0322 'International Tables Vol C Tables 4.2.6.8 and 6.1.1.4'

loop_
_geom_angle_atom_site_label_1
_geom_angle_atom_site_label_2
_geom_angle_atom_site_label_3
_geom_angle
_geom_angle_site_symmetry_1
_geom_angle_site_symmetry_3
_geom_angle_publ_flag
C10 O1 C1 105.8(2) . . ?
C10 N1 C9 105.9(2) . . ?
C11 N2 C15 117.9(2) . . ?
O1 C1 C2 111.8(2) . . ?
O1 C1 C9 102.4(2) . . ?
C2 C1 C9 107.9(2) . . ?
O1 C1 H1 111.4 . . ?
C2 C1 H1 111.4 . . ?
C9 C1 H1 111.4 . . ?
C3 C2 C1 104.0(2) . . ?
C3 C2 H2A 111.0 . . ?
C1 C2 H2A 111.0 . . ?
C3 C2 H2B 111.0 . . ?
C1 C2 H2B 111.0 . . ?
H2A C2 H2B 109.0 . . ?
C4 C3 C8 119.7(3) . . ?
C4 C3 C2 128.7(3) . . ?
C8 C3 C2 111.6(3) . . ?
C3 C4 C5 118.8(4) . . ?
C3 C4 H4 120.6 . . ?
C5 C4 H4 120.6 . . ?
C4 C5 C6 120.7(4) . . ?
C4 C5 H5 119.7 . . ?
C6 C5 H5 119.7 . . ?
C7 C6 C5 120.7(4) . . ?
C7 C6 H6 119.6 . . ?
C5 C6 H6 119.6 . . ?
C6 C7 C8 118.5(4) . . ?
C6 C7 H7 120.8 . . ?
C8 C7 H7 120.8 . . ?
C7 C8 C3 121.7(3) . . ?
C7 C8 C9 127.6(3) . . ?
C3 C8 C9 110.7(3) . . ?
N1 C9 C8 112.3(2) . . ?
N1 C9 C1 105.1(2) . . ?
C8 C9 C1 103.8(2) . . ?
N1 C9 H9 111.8 . . ?
C8 C9 H9 111.8 . . ?
C1 C9 H9 111.8 . . ?
N1 C10 O1 118.8(2) . . ?
N1 C10 C11 123.4(3) . . ?
O1 C10 C11 117.8(2) . . ?
N2 C11 C12 123.6(3) . . ?
N2 C11 C10 118.7(2) . . ?
C12 C11 C10 117.7(3) . . ?
C13 C12 C11 118.3(3) . . ?
C13 C12 H12 120.9 . . ?
C11 C12 H12 120.9 . . ?
C12 C13 C14 118.7(3) . . ?
C12 C13 H13 120.6 . . ?
C14 C13 H13 120.6 . . ?
C13 C14 C15 120.2(3) . . ?
C13 C14 H14 119.9 . . ?
C15 C14 H14 119.9 . . ?
N2 C15 C14 121.3(3) . . ?
N2 C15 C16 115.4(2) . . ?
C14 C15 C16 123.2(3) . . ?
C15 C16 C21 110.7(2) . . ?
C15 C16 C17 114.5(3) . . ?
C21 C16 C17 109.8(2) . . ?
C15 C16 H16 107.1 . . ?
C21 C16 H16 107.1 . . ?
C17 C16 H16 107.1 . . ?
C18 C17 C16 111.7(3) . . ?
C18 C17 H17A 109.3 . . ?
C16 C17 H17A 109.3 . . ?
C18 C17 H17B 109.3 . . ?
C16 C17 H17B 109.3 . . ?
H17A C17 H17B 107.9 . . ?
C19 C18 C17 111.4(3) . . ?
C19 C18 H18A 109.3 . . ?
C17 C18 H18A 109.3 . . ?
C19 C18 H18B 109.3 . . ?
C17 C18 H18B 109.3 . . ?
H18A C18 H18B 108.0 . . ?
C18 C19 C20 110.0(3) . . ?
C18 C19 H19A 109.7 . . ?
C20 C19 H19A 109.7 . . ?
C18 C19 H19B 109.7 . . ?
C20 C19 H19B 109.7 . . ?
H19A C19 H19B 108.2 . . ?
C19 C20 C21 111.4(3) . . ?
C19 C20 H20A 109.3 . . ?
C21 C20 H20A 109.3 . . ?
C19 C20 H20B 109.3 . . ?
C21 C20 H20B 109.3 . . ?
H20A C20 H20B 108.0 . . ?
C20 C21 C16 111.7(3) . . ?
C20 C21 H21A 109.3 . . ?
C16 C21 H21A 109.3 . . ?
C20 C21 H21B 109.3 . . ?
C16 C21 H21B 109.3 . . ?
H21A C21 H21B 108.0 . . ?

loop_
_geom_bond_atom_site_label_1
_geom_bond_atom_site_label_2
_geom_bond_distance
_geom_bond_site_symmetry_2
_geom_bond_publ_flag
O1 C10 1.355(3) . ?
O1 C1 1.464(3) . ?
N1 C10 1.276(3) . ?
N1 C9 1.470(4) . ?
N2 C11 1.337(3) . ?
N2 C15 1.352(3) . ?
C1 C2 1.520(4) . ?
C1 C9 1.542(4) . ?
C1 H1 0.9800 . ?
C2 C3 1.504(4) . ?
C2 H2A 0.9700 . ?
C2 H2B 0.9700 . ?
C3 C4 1.385(4) . ?
C3 C8 1.390(5) . ?
C4 C5 1.391(7) . ?
C4 H4 0.9300 . ?
C5 C6 1.394(8) . ?
C5 H5 0.9300 . ?
C6 C7 1.373(6) . ?
C6 H6 0.9300 . ?
C7 C8 1.384(4) . ?
C7 H7 0.9300 . ?
C8 C9 1.507(4) . ?
C9 H9 0.9800 . ?
C10 C11 1.474(4) . ?
C11 C12 1.396(4) . ?
C12 C13 1.375(4) . ?
C12 H12 0.9300 . ?
C13 C14 1.381(5) . ?
C13 H13 0.9300 . ?
C14 C15 1.390(4) . ?
C14 H14 0.9300 . ?
C15 C16 1.515(4) . ?
C16 C21 1.527(4) . ?
C16 C17 1.529(4) . ?
C16 H16 0.9800 . ?
C17 C18 1.527(5) . ?
C17 H17A 0.9700 . ?
C17 H17B 0.9700 . ?
C18 C19 1.515(5) . ?
C18 H18A 0.9700 . ?
C18 H18B 0.9700 . ?
C19 C20 1.519(4) . ?
C19 H19A 0.9700 . ?
C19 H19B 0.9700 . ?
C20 C21 1.525(4) . ?
C20 H20A 0.9700 . ?
C20 H20B 0.9700 . ?
C21 H21A 0.9700 . ?
C21 H21B 0.9700 . ?

loop_
_geom_torsion_atom_site_label_1
_geom_torsion_atom_site_label_2
_geom_torsion_atom_site_label_3
_geom_torsion_atom_site_label_4
_geom_torsion
_geom_torsion_site_symmetry_1
_geom_torsion_site_symmetry_2
_geom_torsion_site_symmetry_3
_geom_torsion_site_symmetry_4
_geom_torsion_publ_flag
C10 O1 C1 C2 127.2(3) . . . . ?
C10 O1 C1 C9 11.9(3) . . . . ?
O1 C1 C2 C3 -98.3(3) . . . . ?
C9 C1 C2 C3 13.6(3) . . . . ?
C1 C2 C3 C4 171.4(3) . . . . ?
C1 C2 C3 C8 -8.3(3) . . . . ?
C8 C3 C4 C5 1.3(5) . . . . ?
C2 C3 C4 C5 -178.4(3) . . . . ?
C3 C4 C5 C6 -0.4(6) . . . . ?
C4 C5 C6 C7 -0.3(6) . . . . ?
C5 C6 C7 C8 0.1(6) . . . . ?
C6 C7 C8 C3 0.8(5) . . . . ?
C6 C7 C8 C9 179.3(3) . . . . ?
C4 C3 C8 C7 -1.6(4) . . . . ?
C2 C3 C8 C7 178.2(3) . . . . ?
C4 C3 C8 C9 179.8(3) . . . . ?
C2 C3 C8 C9 -0.4(3) . . . . ?
C10 N1 C9 C8 -101.2(3) . . . . ?
C10 N1 C9 C1 10.9(3) . . . . ?
C7 C8 C9 N1 -56.7(4) . . . . ?
C3 C8 C9 N1 121.8(3) . . . . ?
C7 C8 C9 C1 -169.7(3) . . . . ?
C3 C8 C9 C1 8.9(3) . . . . ?
O1 C1 C9 N1 -13.8(3) . . . . ?
C2 C1 C9 N1 -131.9(2) . . . . ?
O1 C1 C9 C8 104.3(2) . . . . ?
C2 C1 C9 C8 -13.9(3) . . . . ?
C9 N1 C10 O1 -3.5(3) . . . . ?
C9 N1 C10 C11 176.4(2) . . . . ?
C1 O1 C10 N1 -6.0(3) . . . . ?
C1 O1 C10 C11 174.2(2) . . . . ?
C15 N2 C11 C12 0.3(4) . . . . ?
C15 N2 C11 C10 179.9(2) . . . . ?
N1 C10 C11 N2 -169.9(3) . . . . ?
O1 C10 C11 N2 10.0(4) . . . . ?
N1 C10 C11 C12 9.7(4) . . . . ?
O1 C10 C11 C12 -170.5(3) . . . . ?
N2 C11 C12 C13 0.5(5) . . . . ?
C10 C11 C12 C13 -179.1(3) . . . . ?
C11 C12 C13 C14 -0.8(5) . . . . ?
C12 C13 C14 C15 0.3(5) . . . . ?
C11 N2 C15 C14 -0.8(4) . . . . ?
C11 N2 C15 C16 179.0(2) . . . . ?
C13 C14 C15 N2 0.5(5) . . . . ?
C13 C14 C15 C16 -179.3(3) . . . . ?
N2 C15 C16 C21 -64.4(3) . . . . ?
C14 C15 C16 C21 115.4(3) . . . . ?
N2 C15 C16 C17 170.8(2) . . . . ?
C14 C15 C16 C17 -9.4(4) . . . . ?
C15 C16 C17 C18 -179.9(3) . . . . ?
C21 C16 C17 C18 54.8(4) . . . . ?
C16 C17 C18 C19 -56.6(4) . . . . ?
C17 C18 C19 C20 56.6(4) . . . . ?
C18 C19 C20 C21 -56.7(4) . . . . ?
C19 C20 C21 C16 56.7(4) . . . . ?
C15 C16 C21 C20 177.6(2) . . . . ?
C17 C16 C21 C20 -54.9(3) . . . . ?
